data_4133561
loop_
_publ_author_name
'Hua, Bin'
'Zhou, Wei'
'Yang, Zhaoliang'
'Zhang, Zhihua'
'Shao, Li'
'Zhu, Haiming'
'Huang, Feihe'

_publ_section_title
;
 Supramolecular Solid-State Microlaser Constructed from
 Pillar[5]arene-Based Host-Guest Complex Microcrystals.
;
_journal_issue 46
_journal_name_full 'Journal of the American Chemical Society'
_journal_page_first 15651
_journal_page_last 15654
_journal_paper_doi 10.1021/jacs.8b11156
_journal_volume 140
_journal_year 2018
_chemical_formula_moiety 'I, 2(C55 H60 Br10 O10), C16 H19 N2'
_chemical_formula_sum 'C126 H139 Br20 I N2 O20'
_chemical_formula_weight 3726.28
_space_group_crystal_system triclinic
_space_group_IT_number 2
_space_group_name_Hall '-P 1'
_space_group_name_H-M_alt 'P -1'
_atom_sites_solution_hydrogens geom
_atom_sites_solution_primary dual
_audit_creation_date 2018-09-21
_audit_creation_method
;
Olex2 1.2
(compiled 2018.05.29 svn.r3508 for OlexSys, GUI svn.r5506)
;
_cell_angle_alpha 82.203(4)
_cell_angle_beta 81.506(4)
_cell_angle_gamma 76.519(4)
_cell_formula_units_Z 1
_cell_length_a 12.3928(6)
_cell_length_b 15.6251(7)
_cell_length_c 18.2747(9)
_cell_measurement_reflns_used 4933
_cell_measurement_temperature 127.6
_cell_measurement_theta_max 29.2827
_cell_measurement_theta_min 3.0266
_cell_volume 3384.5(3)
_computing_cell_refinement
;
CrysAlisPro, Agilent Technologies,
Version 1.171.35.11 (release 16-05-2011 CrysAlis171 .NET)
(compiled May 16 2011,17:55:39)
;
_computing_data_collection
;
CrysAlisPro, Agilent Technologies,
Version 1.171.35.11 (release 16-05-2011 CrysAlis171 .NET)
(compiled May 16 2011,17:55:39)
;
_computing_data_reduction
;
CrysAlisPro, Agilent Technologies,
Version 1.171.35.11 (release 16-05-2011 CrysAlis171 .NET)
(compiled May 16 2011,17:55:39)
;
_computing_molecular_graphics 'Olex2 (Dolomanov et al., 2009)'
_computing_publication_material 'Olex2 (Dolomanov et al., 2009)'
_computing_structure_refinement 'ShelXL (Sheldrick, 2015)'
_computing_structure_solution 'ShelXT (Sheldrick, 2015)'
_diffrn_ambient_temperature 127.6
_diffrn_detector_area_resol_mean 10.3592
_diffrn_measured_fraction_theta_full 0.997
_diffrn_measured_fraction_theta_max 0.998
_diffrn_measurement_details
;
#__ type_ start__ end____ width___ exp.time_
  1 omega  -86.00    7.00   1.0000   30.0000
omega____ theta____ kappa____ phi______ frames
    -      -11.4683  -77.0000 -150.0000 93

#__ type_ start__ end____ width___ exp.time_
  2 omega  -38.00   50.00   1.0000   30.0000
omega____ theta____ kappa____ phi______ frames
    -      -11.4683   77.0000   90.0000 88

#__ type_ start__ end____ width___ exp.time_
  3 omega  -87.00   12.00   1.0000   30.0000
omega____ theta____ kappa____ phi______ frames
    -      -11.4683  -67.0000  -36.0000 99
;
_diffrn_measurement_device_type 'Xcalibur, Atlas, Gemini ultra'
_diffrn_measurement_method '\w scans'
_diffrn_orient_matrix_UB_11 -0.0229707000
_diffrn_orient_matrix_UB_12 -0.0310909000
_diffrn_orient_matrix_UB_13 0.0258812000
_diffrn_orient_matrix_UB_21 0.0403792000
_diffrn_orient_matrix_UB_22 -0.0350712000
_diffrn_orient_matrix_UB_23 -0.0154787000
_diffrn_orient_matrix_UB_31 0.0368371000
_diffrn_orient_matrix_UB_32 0.0026263000
_diffrn_orient_matrix_UB_33 0.0254537000
_diffrn_radiation_monochromator graphite
_diffrn_radiation_type MoK\a
_diffrn_radiation_wavelength 0.71073
_diffrn_reflns_av_R_equivalents 0.0453
_diffrn_reflns_av_unetI/netI 0.0910
_diffrn_reflns_Laue_measured_fraction_full 0.997
_diffrn_reflns_Laue_measured_fraction_max 0.998
_diffrn_reflns_limit_h_max 15
_diffrn_reflns_limit_h_min -14
_diffrn_reflns_limit_k_max 17
_diffrn_reflns_limit_k_min -19
_diffrn_reflns_limit_l_max 16
_diffrn_reflns_limit_l_min -22
_diffrn_reflns_number 22056
_diffrn_reflns_point_group_measured_fraction_full 0.997
_diffrn_reflns_point_group_measured_fraction_max 0.998
_diffrn_reflns_theta_full 25.242
_diffrn_reflns_theta_max 25.682
_diffrn_reflns_theta_min 3.033
_diffrn_source 'Enhance (Mo) X-ray Source'
_exptl_absorpt_coefficient_mu 6.203
_exptl_absorpt_correction_T_max 1.00000
_exptl_absorpt_correction_T_min 0.38223
_exptl_absorpt_correction_type multi-scan
_exptl_absorpt_process_details
;
CrysAlisPro, Agilent Technologies,
Version 1.171.35.11 (release 16-05-2011 CrysAlis171 .NET)
(compiled May 16 2011,17:55:39)
Empirical absorption correction using spherical harmonics,
 implemented in SCALE3 ABSPACK scaling algorithm.
;
_exptl_crystal_colour red
_exptl_crystal_colour_primary red
_exptl_crystal_density_diffrn 1.828
_exptl_crystal_description block
_exptl_crystal_F_000 1822
_refine_diff_density_max 2.300
_refine_diff_density_min -1.558
_refine_diff_density_rms 0.153
_refine_ls_extinction_method none
_refine_ls_goodness_of_fit_ref 1.035
_refine_ls_hydrogen_treatment constr
_refine_ls_matrix_type full
_refine_ls_number_parameters 876
_refine_ls_number_reflns 12814
_refine_ls_number_restraints 279
_refine_ls_restrained_S_all 1.074
_refine_ls_R_factor_all 0.1271
_refine_ls_R_factor_gt 0.0757
_refine_ls_shift/su_max 0.001
_refine_ls_shift/su_mean 0.000
_refine_ls_structure_factor_coef Fsqd
_refine_ls_weighting_details 'w=1/[\s^2^(Fo^2^)+(0.0741P)^2^+22.8023P] where P=(Fo^2^+2Fc^2^)/3'
_refine_ls_weighting_scheme calc
_refine_ls_wR_factor_gt 0.1686
_refine_ls_wR_factor_ref 0.2031
_reflns_Friedel_coverage 0.000
_reflns_number_gt 8157
_reflns_number_total 12814
_reflns_threshold_expression 'I > 2\s(I)'
_cod_data_source_file ja8b11156_si_002.cif
_cod_data_source_block 170608_hb_1_4th
_cod_database_code 4133561
_shelx_shelxl_version_number 2018/3
_chemical_oxdiff_formula 'c10 h10 n2 o8 br1'
_shelx_space_group_comment
;
The symmetry employed for this shelxl refinement is uniquely defined
by the following loop, which should always be used as a source of
symmetry information in preference to the above space-group names.
They are only intended as comments.
;
_reflns_odcompleteness_completeness 99.71
_reflns_odcompleteness_iscentric 1
_reflns_odcompleteness_theta 26.32
_olex2_refinement_description
;
1. Fixed Uiso
 At 1.2 times of:
  All C(H) groups, All C(H,H) groups, All C(H,H,H,H) groups
 At 1.5 times of:
  All C(H,H,H) groups
2. Restrained distances
 C40-Br7A = C55-Br = C35-Br6A
 2 with sigma of 0.02
 C63-C60
 1.4 with sigma of 0.02
 C63-C64
 1.4 with sigma of 0.02
 C64-C65
 1.4 with sigma of 0.02
 C60-C64 = C63-C65
 2.4 with sigma of 0.02
 C55-C54
 1.5 with sigma of 0.02
 C68-C64 \\sim C64-C67
 with sigma of 0.02
3. Uiso/Uaniso restraints and constraints
Uanis(C73) \\sim Ueq, Uanis(C59) \\sim Ueq, Uanis(C60) \\sim Ueq, Uanis(C58)
\\sim Ueq, Uanis(C61) \\sim Ueq, Uanis(C63) \\sim Ueq, Uanis(N1) \\sim Ueq,
Uanis(C62) \\sim Ueq, Uanis(C64) \\sim Ueq, Uanis(C56) \\sim Ueq, Uanis(C65)
\\sim Ueq, Uanis(C68) \\sim Ueq, Uanis(C67) \\sim Ueq, Uanis(C66) \\sim Ueq,
Uanis(C74) \\sim Ueq, Uanis(N2) \\sim Ueq, Uanis(C71) \\sim Ueq, Uanis(C72)
\\sim Ueq: with sigma of 0.01 and sigma for terminal atoms of 0.02
Uanis(C54) \\sim Ueq: with sigma of 0.01 and sigma for terminal atoms of 0.02
Uanis(C55) \\sim Ueq: with sigma of 0.01 and sigma for terminal atoms of 0.02
4. Rigid body (RIGU) restrains
 Br, Br10, O2, C54, C55
 with sigma for 1-2 distances of 0.004 and sigma for 1-3 distances of 0.004
 C65, C59, C60, C58, C61, C63, C64, N1, C62, C56, C68, C67, C66, C73, C74, N2,
 C71, C72
 with sigma for 1-2 distances of 0.004 and sigma for 1-3 distances of 0.004
 O2, C54, C55, Br, Br10
 with sigma for 1-2 distances of 0.004 and sigma for 1-3 distances of 0.004
5. Others
 Sof(Br4A)=Sof(H24C)=Sof(H24D)=1-FVAR(1)
 Sof(Br4)=Sof(H24A)=Sof(H24B)=FVAR(1)
 Sof(Br7A)=Sof(H40C)=Sof(H40D)=1-FVAR(2)
 Sof(Br7)=Sof(H40A)=Sof(H40B)=FVAR(2)
 Sof(Br6A)=Sof(H35C)=Sof(H35D)=1-FVAR(3)
 Sof(Br6)=Sof(H35A)=Sof(H35B)=FVAR(3)
 Sof(Br)=Sof(H55C)=Sof(H55D)=1-FVAR(4)
 Sof(Br10)=Sof(H55A)=Sof(H55B)=FVAR(4)
 Sof(H46C)=Sof(H46D)=Sof(Br8A)=1-FVAR(5)
 Sof(Br8)=Sof(H46A)=Sof(H46B)=FVAR(5)
 Fixed Sof: I1(0.5) C59(0.5) H59(0.5) C60(0.5) C61(0.5) H61(0.5) C62(0.5)
 H62(0.5) N1(0.5) C58(0.5) H58(0.5) C74(0.5) C66(0.5) H66(0.5) C68(0.5)
 H68(0.5) C65(0.5) C67(0.5) H67(0.5) C73(0.5) H73(0.5) C63(0.5) H63(0.5)
 N2(0.5) C71(0.5) H71A(0.5) H71B(0.5) H71C(0.5) C56(0.5) H56A(0.5) H56B(0.5)
 H56C(0.5) C72(0.5) H72A(0.5) H72B(0.5) H72C(0.5) C64(0.5) H64(0.5)
6.a Secondary CH2 refined with riding coordinates:
 C1(H1A,H1B), C2(H2A,H2B), C9(H9A,H9B), C12(H12A,H12B), C13(H13A,H13B),
 C17(H17A,H17B), C18(H18A,H18B), C20(H20A,H20B), C23(H23A,H23B), C24(H24A,H24B),
  C24(H24C,H24D), C28(H28A,H28B), C29(H29A,H29B), C31(H31A,H31B), C34(H34A,
 H34B), C35(H35A,H35B), C35(H35C,H35D), C39(H39A,H39B), C40(H40A,H40B),
 C40(H40C,H40D), C42(H42A,H42B), C45(H45A,H45B), C46(H46A,H46B), C46(H46C,H46D),
  C50(H50A,H50B), C51(H51A,H51B), C53(H53A,H53B), C54(H54A,H54B), C55(H55A,
 H55B), C55(H55C,H55D)
6.b Aromatic/amide H refined with riding coordinates:
 C4(H4), C7(H7), C14(H14), C19(H19), C25(H25), C30(H30), C36(H36), C41(H41),
 C47(H47), C52(H52), C59(H59), C61(H61), C62(H62), C58(H58), C66(H66), C68(H68),
  C67(H67), C73(H73), C63(H63), C64(H64)
6.c Fitted hexagon refined as free rotating group:
 C59(C60,C61,C62,N1,C58), C74(C66,C68,C65,C67,C73)
6.d Idealised Me refined as rotating group:
 C71(H71A,H71B,H71C), C56(H56A,H56B,H56C), C72(H72A,H72B,H72C)
;
_olex2_submission_special_instructions 'No special instructions were received'

loop_
_space_group_symop_operation_xyz
'x, y, z'
'-x, -y, -z'

loop_
_atom_site_label
_atom_site_type_symbol
_atom_site_fract_x
_atom_site_fract_y
_atom_site_fract_z
_atom_site_U_iso_or_equiv
_atom_site_adp_type
_atom_site_occupancy
_atom_site_site_symmetry_order
_atom_site_calc_flag
_atom_site_refinement_flags_posn
_atom_site_refinement_flags_adp
_atom_site_refinement_flags_occupancy
_atom_site_disorder_assembly
_atom_site_disorder_group
I1 I 0.10361(18) 0.49653(16) 0.93494(14) 0.0986(7) Uani 0.5 1 d . . P . .
Br Br 0.0972(6) 0.1195(3) 0.44154(19) 0.094(3) Uani 0.411(6) 1 d D U P A 2
Br1 Br -0.12930(9) 0.23562(7) 1.07302(6) 0.0484(3) Uani 1 1 d . . . . .
Br2 Br 0.33977(9) -0.12949(7) 0.67024(6) 0.0519(3) Uani 1 1 d . . . . .
Br3 Br 0.30172(9) 0.25551(7) 1.15920(6) 0.0514(3) Uani 1 1 d . . . . .
Br4 Br 0.69261(15) -0.06735(12) 0.68689(11) 0.0432(6) Uani 0.543(3) 1 d . . P B 1
Br4A Br 0.8333(2) -0.03475(15) 0.86364(19) 0.0714(11) Uani 0.457(3) 1 d . . P B 2
Br5 Br 0.46940(9) 0.63090(6) 0.89326(6) 0.0496(3) Uani 1 1 d . . . . .
Br6 Br 0.70169(11) 0.15529(7) 0.55131(8) 0.0612(5) Uani 0.916(3) 1 d . . P C 1
Br6A Br 0.7891(9) 0.2076(7) 0.5090(7) 0.045(4) Uani 0.084(3) 1 d D . P C 2
Br7 Br -0.02491(9) 0.73037(7) 0.74963(7) 0.0402(4) Uani 0.844(3) 1 d . . P D 1
Br7A Br 0.0238(5) 0.7814(4) 0.6798(5) 0.058(3) Uani 0.156(3) 1 d D . P D 2
Br8 Br 0.3949(8) 0.3441(8) 0.3535(6) 0.0322(18) Uani 0.52(7) 1 d . . P E 1
Br9 Br -0.27443(8) 0.46601(6) 0.86458(6) 0.0431(3) Uani 1 1 d . . . . .
Br10 Br 0.0029(3) 0.13111(14) 0.46345(16) 0.0580(10) Uani 0.589(6) 1 d . U P A 1
O1 O -0.0831(5) 0.1657(4) 0.9151(3) 0.0328(14) Uani 1 1 d . . . . .
O2 O 0.0800(5) 0.1459(4) 0.6187(3) 0.0326(14) Uani 1 1 d . U . . .
O3 O 0.3118(4) -0.0626(4) 0.8315(4) 0.0324(14) Uani 1 1 d . . . . .
O4 O 0.2958(5) 0.2116(4) 0.9963(4) 0.0418(17) Uani 1 1 d . . . . .
O5 O 0.6280(5) 0.0949(3) 0.7977(3) 0.0321(14) Uani 1 1 d . . . . .
O6 O 0.4591(5) 0.4438(4) 0.8513(3) 0.0323(14) Uani 1 1 d . . . . .
O7 O 0.5645(4) 0.3532(4) 0.5780(3) 0.0320(14) Uani 1 1 d . . . . .
O8 O 0.2029(5) 0.6116(4) 0.6724(3) 0.0336(14) Uani 1 1 d . . . . .
O9 O 0.1720(5) 0.4093(4) 0.4591(3) 0.0290(13) Uani 1 1 d . . . . .
O10 O -0.0826(5) 0.4199(4) 0.7341(3) 0.0349(15) Uani 1 1 d . . . . .
C1 C -0.2242(7) 0.1925(6) 1.0156(5) 0.034(2) Uani 1 1 d . . . . .
H1A H -0.215298 0.127811 1.028212 0.041 Uiso 1 1 calc R . . . .
H1B H -0.303435 0.220606 1.030101 0.041 Uiso 1 1 calc R . . . .
C2 C -0.1963(7) 0.2120(6) 0.9334(5) 0.038(2) Uani 1 1 d . . . . .
H2A H -0.247299 0.191271 0.906343 0.045 Uiso 1 1 calc R . . . .
H2B H -0.203597 0.276393 0.919743 0.045 Uiso 1 1 calc R . . . .
C3 C -0.0440(7) 0.1636(5) 0.8405(5) 0.0256(18) Uani 1 1 d . . . . .
C4 C -0.0907(6) 0.2247(5) 0.7843(5) 0.0266(19) Uani 1 1 d . . . . .
H4 H -0.152787 0.270763 0.797521 0.032 Uiso 1 1 calc R . . . .
C5 C -0.0495(6) 0.2201(5) 0.7107(5) 0.0241(18) Uani 1 1 d . . . . .
C6 C 0.0410(7) 0.1498(5) 0.6932(4) 0.0242(18) Uani 1 1 d . . . . .
C7 C 0.0881(7) 0.0902(5) 0.7474(5) 0.030(2) Uani 1 1 d . . . . .
H7 H 0.150014 0.044140 0.733936 0.036 Uiso 1 1 calc R . . . .
C8 C 0.0472(7) 0.0957(5) 0.8221(5) 0.0258(18) Uani 1 1 d . . . . .
C9 C 0.1005(6) 0.0290(5) 0.8825(5) 0.0285(19) Uani 1 1 d . . . . .
H9A H 0.046338 0.028549 0.928065 0.034 Uiso 1 1 calc R . . . .
H9B H 0.118685 -0.030922 0.865698 0.034 Uiso 1 1 calc R . . . .
C10 C 0.2063(7) 0.0506(5) 0.9006(5) 0.0264(18) Uani 1 1 d . . . . .
C11 C 0.3112(7) 0.0038(5) 0.8746(5) 0.0263(18) Uani 1 1 d . . . . .
C12 C 0.4165(7) -0.1176(6) 0.8086(6) 0.040(2) Uani 1 1 d . . . . .
H12A H 0.454152 -0.146688 0.852546 0.048 Uiso 1 1 calc R . . . .
H12B H 0.465506 -0.082064 0.776839 0.048 Uiso 1 1 calc R . . . .
C13 C 0.3940(9) -0.1858(6) 0.7658(6) 0.044(2) Uani 1 1 d . . . . .
H13A H 0.337071 -0.215519 0.795698 0.052 Uiso 1 1 calc R . . . .
H13B H 0.463349 -0.231274 0.755971 0.052 Uiso 1 1 calc R . . . .
C14 C 0.4079(7) 0.0261(5) 0.8895(5) 0.0267(19) Uani 1 1 d . . . . .
H14 H 0.478909 -0.007788 0.871903 0.032 Uiso 1 1 calc R . . . .
C15 C 0.4024(7) 0.0968(5) 0.9294(5) 0.0276(19) Uani 1 1 d . . . . .
C16 C 0.2971(7) 0.1430(5) 0.9565(5) 0.030(2) Uani 1 1 d . . . . .
C17 C 0.1919(8) 0.2567(6) 1.0315(6) 0.042(2) Uani 1 1 d . . . . .
H17A H 0.152000 0.213608 1.062003 0.051 Uiso 1 1 calc R . . . .
H17B H 0.144333 0.290159 0.993597 0.051 Uiso 1 1 calc R . . . .
C18 C 0.2151(9) 0.3186(6) 1.0797(6) 0.049(3) Uani 1 1 d . . . . .
H18A H 0.143418 0.353625 1.101899 0.059 Uiso 1 1 calc R . . . .
H18B H 0.256826 0.360216 1.048855 0.059 Uiso 1 1 calc R . . . .
C19 C 0.2015(7) 0.1201(5) 0.9416(5) 0.0287(19) Uani 1 1 d . . . . .
H19 H 0.130459 0.153215 0.960029 0.034 Uiso 1 1 calc R . . . .
C20 C 0.5073(7) 0.1242(6) 0.9393(5) 0.031(2) Uani 1 1 d . . . . .
H20A H 0.571115 0.072708 0.935801 0.038 Uiso 1 1 calc R . . . .
H20B H 0.499559 0.144073 0.989327 0.038 Uiso 1 1 calc R . . . .
C21 C 0.5306(7) 0.1978(5) 0.8813(5) 0.0283(19) Uani 1 1 d . . . . .
C22 C 0.5881(7) 0.1833(5) 0.8109(5) 0.0245(18) Uani 1 1 d . . . . .
C23 C 0.7316(9) 0.0724(6) 0.7543(8) 0.060(3) Uani 1 1 d . . . . .
H23A H 0.786228 0.100634 0.770788 0.072 Uiso 1 1 calc R . . . .
H23B H 0.723718 0.094388 0.701489 0.072 Uiso 1 1 calc R . . . .
C24 C 0.7723(10) -0.0250(7) 0.7616(8) 0.061(3) Uani 1 1 d . . . . .
H24A H 0.752258 -0.051035 0.812887 0.074 Uiso 0.543(3) 1 calc R . P B 1
H24B H 0.854505 -0.041190 0.749025 0.074 Uiso 0.543(3) 1 calc R . P B 1
H24C H 0.831992 -0.045148 0.721383 0.074 Uiso 0.457(3) 1 calc R . P B 2
H24D H 0.711286 -0.056838 0.764444 0.074 Uiso 0.457(3) 1 calc R . P B 2
C25 C 0.6023(6) 0.2527(5) 0.7566(5) 0.0259(18) Uani 1 1 d . . . . .
H25 H 0.641987 0.239984 0.709317 0.031 Uiso 1 1 calc R . . . .
C26 C 0.5593(6) 0.3401(5) 0.7702(5) 0.0236(17) Uani 1 1 d . . . . .
C27 C 0.5020(6) 0.3556(5) 0.8403(5) 0.0258(18) Uani 1 1 d . . . . .
C28 C 0.4048(10) 0.4629(6) 0.9221(6) 0.050(3) Uani 1 1 d . . . . .
H28A H 0.458623 0.444885 0.959256 0.060 Uiso 1 1 calc R . . . .
H28B H 0.344649 0.429670 0.936720 0.060 Uiso 1 1 calc R . . . .
C29 C 0.3563(9) 0.5600(6) 0.9198(6) 0.050(3) Uani 1 1 d . . . . .
H29A H 0.315714 0.573330 0.969260 0.060 Uiso 1 1 calc R . . . .
H29B H 0.301621 0.576839 0.883213 0.060 Uiso 1 1 calc R . . . .
C30 C 0.4881(7) 0.2873(6) 0.8945(5) 0.0288(19) Uani 1 1 d . . . . .
H30 H 0.449228 0.300623 0.941837 0.035 Uiso 1 1 calc R . . . .
C31 C 0.5722(6) 0.4165(5) 0.7115(5) 0.0228(17) Uani 1 1 d . . . . .
H31A H 0.583376 0.465904 0.736055 0.027 Uiso 1 1 calc R . . . .
H31B H 0.640425 0.397503 0.676761 0.027 Uiso 1 1 calc R . . . .
C32 C 0.4747(6) 0.4501(5) 0.6671(4) 0.0207(16) Uani 1 1 d . . . . .
C33 C 0.4715(7) 0.4168(5) 0.6008(5) 0.0242(18) Uani 1 1 d . . . . .
C34 C 0.5678(7) 0.3238(6) 0.5068(5) 0.034(2) Uani 1 1 d . . . . .
H34A H 0.510412 0.288468 0.508884 0.040 Uiso 1 1 calc R . . . .
H34B H 0.550965 0.375547 0.469275 0.040 Uiso 1 1 calc R . . . .
C35 C 0.6749(9) 0.2716(7) 0.4858(6) 0.054(3) Uani 1 1 d D . . . .
H35A H 0.732795 0.304323 0.490016 0.064 Uiso 0.916(3) 1 calc R . P C 1
H35B H 0.680927 0.260025 0.433242 0.064 Uiso 0.916(3) 1 calc R . P C 1
H35C H 0.706501 0.316092 0.450664 0.064 Uiso 0.084(3) 1 calc R . P C 2
H35D H 0.654088 0.233972 0.453126 0.064 Uiso 0.084(3) 1 calc R . P C 2
C36 C 0.3820(7) 0.4471(5) 0.5599(5) 0.0262(18) Uani 1 1 d . . . . .
H36 H 0.382734 0.423825 0.514382 0.031 Uiso 1 1 calc R . . . .
C37 C 0.2906(6) 0.5116(5) 0.5852(4) 0.0207(17) Uani 1 1 d . . . . .
C38 C 0.2944(7) 0.5457(5) 0.6509(5) 0.0259(18) Uani 1 1 d . . . . .
C39 C 0.2126(9) 0.6618(7) 0.7288(6) 0.048(3) Uani 1 1 d . . . . .
H39A H 0.289764 0.671329 0.723647 0.057 Uiso 1 1 calc R . . . .
H39B H 0.197692 0.628958 0.778136 0.057 Uiso 1 1 calc R . . . .
C40 C 0.1329(9) 0.7480(7) 0.7238(7) 0.054(3) Uani 1 1 d D . . . .
H40A H 0.142096 0.777996 0.672683 0.065 Uiso 0.844(3) 1 calc R . P D 1
H40B H 0.148124 0.785982 0.758476 0.065 Uiso 0.844(3) 1 calc R . P D 1
H40C H 0.179882 0.791513 0.705376 0.065 Uiso 0.156(3) 1 calc R . P D 2
H40D H 0.104788 0.758488 0.776109 0.065 Uiso 0.156(3) 1 calc R . P D 2
C41 C 0.3844(6) 0.5158(5) 0.6914(5) 0.0241(17) Uani 1 1 d . . . . .
H41 H 0.384699 0.540313 0.736212 0.029 Uiso 1 1 calc R . . . .
C42 C 0.1893(6) 0.5384(5) 0.5442(5) 0.0254(18) Uani 1 1 d . . . . .
H42A H 0.212945 0.537704 0.490117 0.030 Uiso 1 1 calc R . . . .
H42B H 0.149774 0.599446 0.553485 0.030 Uiso 1 1 calc R . . . .
C43 C 0.1105(6) 0.4760(5) 0.5693(5) 0.0230(17) Uani 1 1 d . . . . .
C44 C 0.1054(6) 0.4105(5) 0.5266(5) 0.0243(18) Uani 1 1 d . . . . .
C45 C 0.1628(7) 0.3483(6) 0.4107(5) 0.034(2) Uani 1 1 d . . . . .
H45A H 0.084583 0.357849 0.400072 0.040 Uiso 1 1 calc R . . . .
H45B H 0.186013 0.286792 0.433772 0.040 Uiso 1 1 calc R . . . .
C46 C 0.2386(8) 0.3641(7) 0.3399(5) 0.042(2) Uani 1 1 d . . . . .
H46A H 0.213727 0.425843 0.317994 0.050 Uiso 0.52(7) 1 calc R . P E 1
H46B H 0.230796 0.324551 0.303906 0.050 Uiso 0.52(7) 1 calc R . P E 1
H46C H 0.226832 0.428146 0.323071 0.050 Uiso 0.48(7) 1 calc R . P E 2
H46D H 0.222658 0.333376 0.300075 0.050 Uiso 0.48(7) 1 calc R . P E 2
C47 C 0.0356(6) 0.3521(5) 0.5522(5) 0.0242(18) Uani 1 1 d . . . . .
H47 H 0.029746 0.309641 0.521159 0.029 Uiso 1 1 calc R . . . .
C48 C -0.0256(7) 0.3546(5) 0.6221(5) 0.0241(18) Uani 1 1 d . . . . .
C49 C -0.0189(7) 0.4194(5) 0.6653(5) 0.0256(18) Uani 1 1 d . . . . .
C50 C -0.0574(9) 0.4686(7) 0.7871(5) 0.041(2) Uani 1 1 d . . . . .
H50A H -0.085659 0.532777 0.774181 0.050 Uiso 1 1 calc R . . . .
H50B H 0.024497 0.457414 0.787546 0.050 Uiso 1 1 calc R . . . .
C51 C -0.1126(9) 0.4392(7) 0.8619(6) 0.050(3) Uani 1 1 d . . . . .
H51A H -0.092028 0.469289 0.900411 0.060 Uiso 1 1 calc R . . . .
H51B H -0.085429 0.374633 0.873467 0.060 Uiso 1 1 calc R . . . .
C52 C 0.0493(7) 0.4789(5) 0.6394(5) 0.0262(18) Uani 1 1 d . . . . .
H52 H 0.054081 0.522107 0.669980 0.031 Uiso 1 1 calc R . . . .
C53 C -0.0987(7) 0.2891(5) 0.6503(5) 0.0290(19) Uani 1 1 d . . . . .
H53A H -0.108254 0.258839 0.608213 0.035 Uiso 1 1 calc R . . . .
H53B H -0.173501 0.321367 0.670414 0.035 Uiso 1 1 calc R . . . .
C54 C 0.1075(15) 0.0649(8) 0.5942(7) 0.090(4) Uani 1 1 d D U . . .
H54A H 0.040957 0.038490 0.606416 0.108 Uiso 1 1 calc R . . . .
H54B H 0.166073 0.027832 0.623361 0.108 Uiso 1 1 calc R . . . .
C55 C 0.1456(14) 0.0580(11) 0.5191(7) 0.110(5) Uani 1 1 d D U . . .
H55A H 0.165847 -0.004558 0.508428 0.133 Uiso 0.589(6) 1 calc R . P A 1
H55B H 0.211260 0.084994 0.503438 0.133 Uiso 0.589(6) 1 calc R . P A 1
H55C H 0.145497 -0.003632 0.511929 0.133 Uiso 0.411(6) 1 calc R . P A 2
H55D H 0.225254 0.061081 0.514203 0.133 Uiso 0.411(6) 1 calc R . P A 2
C59 C 0.4091(13) 0.1176(8) 0.6830(9) 0.058(5) Uani 0.5 1 d . U P F -1
H59 H 0.459642 0.063243 0.694849 0.070 Uiso 0.5 1 calc R . P F -1
C60 C 0.3824(14) 0.1417(9) 0.6108(8) 0.064(5) Uani 0.5 1 d DG U P F -1
C61 C 0.3085(15) 0.2212(11) 0.5935(7) 0.058(5) Uani 0.5 1 d G U P F -1
H61 H 0.290227 0.237651 0.544111 0.070 Uiso 0.5 1 calc R . P F -1
C62 C 0.2613(13) 0.2768(8) 0.6485(9) 0.068(8) Uani 0.5 1 d G U P F -1
H62 H 0.210839 0.331155 0.636720 0.081 Uiso 0.5 1 calc R . P F -1
N1 N 0.2881(13) 0.2527(9) 0.7208(8) 0.056(4) Uani 0.5 1 d G U P F -1
C58 C 0.3620(14) 0.1732(10) 0.7381(7) 0.065(6) Uani 0.5 1 d G U P F -1
H58 H 0.380252 0.156749 0.787460 0.078 Uiso 0.5 1 calc R . P F -1
C74 C 0.6100(19) -0.1507(13) 0.3741(10) 0.080(7) Uani 0.5 1 d . U P F -1
C66 C 0.5386(18) -0.0694(13) 0.3584(8) 0.092(6) Uani 0.5 1 d G U P F -1
H66 H 0.518811 -0.051424 0.309513 0.111 Uiso 0.5 1 calc R . P F -1
C68 C 0.4962(18) -0.0142(11) 0.4144(10) 0.109(8) Uani 0.5 1 d DG U P F -1
H68 H 0.447361 0.041366 0.403677 0.131 Uiso 0.5 1 calc R . P F -1
C65 C 0.525(2) -0.0405(11) 0.4859(9) 0.097(7) Uani 0.5 1 d DG U P F -1
C67 C 0.5965(19) -0.1218(12) 0.5016(9) 0.114(8) Uani 0.5 1 d DG U P F -1
H67 H 0.616265 -0.139765 0.550493 0.137 Uiso 0.5 1 calc R . P F -1
C73 C 0.6389(17) -0.1770(11) 0.4456(12) 0.100(7) Uani 0.5 1 d G U P F -1
H73 H 0.687716 -0.232556 0.456330 0.120 Uiso 0.5 1 calc R . P F -1
C63 C 0.421(2) 0.0930(13) 0.5447(13) 0.079(6) Uani 0.5 1 d D U P F -1
H63 H 0.399274 0.122585 0.498460 0.095 Uiso 0.5 1 calc R . P F -1
N2 N 0.6588(16) -0.2085(13) 0.3257(12) 0.060(4) Uani 0.5 1 d . U P F -1
C71 C 0.660(2) -0.1971(17) 0.2437(14) 0.052(5) Uani 0.5 1 d . U P F -1
H71A H 0.585117 -0.193760 0.231212 0.079 Uiso 0.5 1 calc GR . P F -1
H71B H 0.712283 -0.247615 0.222434 0.079 Uiso 0.5 1 calc GR . P F -1
H71C H 0.684615 -0.142427 0.223184 0.079 Uiso 0.5 1 calc GR . P F -1
C56 C 0.235(2) 0.3115(18) 0.7821(16) 0.074(6) Uani 0.5 1 d . U P F -1
H56A H 0.227743 0.373778 0.762144 0.111 Uiso 0.5 1 calc GR . P F -1
H56B H 0.281835 0.298258 0.822663 0.111 Uiso 0.5 1 calc GR . P F -1
H56C H 0.160599 0.300431 0.801109 0.111 Uiso 0.5 1 calc GR . P F -1
C72 C 0.741(2) -0.2842(19) 0.3435(19) 0.081(10) Uani 0.5 1 d . U P F -1
H72A H 0.815030 -0.271011 0.329776 0.122 Uiso 0.5 1 calc GR . P F -1
H72B H 0.734398 -0.332301 0.316199 0.122 Uiso 0.5 1 calc GR . P F -1
H72C H 0.729886 -0.302314 0.397124 0.122 Uiso 0.5 1 calc GR . P F -1
C64 C 0.482(3) 0.0119(15) 0.5442(13) 0.100(7) Uani 0.5 1 d D U P F -1
H64 H 0.500925 -0.015678 0.591706 0.120 Uiso 0.5 1 calc R . P F -1
Br8A Br 0.3958(9) 0.317(3) 0.3622(9) 0.054(4) Uani 0.48(7) 1 d . . P E 2

loop_
_atom_site_aniso_label
_atom_site_aniso_U_11
_atom_site_aniso_U_22
_atom_site_aniso_U_33
_atom_site_aniso_U_23
_atom_site_aniso_U_13
_atom_site_aniso_U_12
I1 0.0856(14) 0.1209(17) 0.0979(18) 0.0129(14) -0.0306(12) -0.0415(13)
Br 0.179(7) 0.084(3) 0.045(2) -0.0271(18) 0.015(2) -0.083(3)
Br1 0.0471(6) 0.0563(6) 0.0432(7) -0.0237(5) 0.0083(5) -0.0119(5)
Br2 0.0557(7) 0.0532(6) 0.0458(7) -0.0119(5) -0.0050(5) -0.0065(5)
Br3 0.0590(7) 0.0567(6) 0.0428(7) -0.0189(5) 0.0004(5) -0.0172(5)
Br4 0.0445(11) 0.0425(10) 0.0384(12) -0.0123(8) 0.0025(8) -0.0011(8)
Br4A 0.080(2) 0.0384(13) 0.107(3) 0.0283(14) -0.0645(18) -0.0219(13)
Br5 0.0580(7) 0.0365(5) 0.0489(7) -0.0035(5) -0.0008(5) -0.0037(5)
Br6 0.0660(9) 0.0392(7) 0.0671(10) -0.0107(6) -0.0026(7) 0.0109(6)
Br6A 0.038(7) 0.048(7) 0.053(9) -0.017(6) 0.008(5) -0.022(5)
Br7 0.0263(6) 0.0401(7) 0.0509(8) -0.0103(5) 0.0052(5) -0.0035(5)
Br7A 0.036(4) 0.033(3) 0.096(7) -0.011(4) -0.013(4) 0.015(3)
Br8 0.0265(18) 0.037(4) 0.030(2) -0.0077(19) 0.0020(12) -0.0015(17)
Br9 0.0421(6) 0.0489(6) 0.0351(6) -0.0121(4) 0.0014(4) -0.0032(4)
Br10 0.070(2) 0.0596(12) 0.0525(17) -0.0197(10) -0.0248(14) -0.0112(11)
O1 0.026(3) 0.043(3) 0.022(3) -0.007(3) 0.004(3) 0.005(3)
O2 0.036(3) 0.034(3) 0.028(4) -0.010(3) -0.001(3) -0.006(3)
O3 0.023(3) 0.028(3) 0.047(4) -0.018(3) 0.003(3) -0.004(2)
O4 0.050(4) 0.043(4) 0.037(4) -0.023(3) 0.014(3) -0.020(3)
O5 0.035(3) 0.025(3) 0.034(4) 0.000(3) -0.003(3) -0.005(3)
O6 0.037(3) 0.029(3) 0.027(4) -0.005(3) 0.005(3) -0.003(3)
O7 0.022(3) 0.037(3) 0.035(4) -0.017(3) -0.006(3) 0.007(2)
O8 0.026(3) 0.041(3) 0.030(4) -0.021(3) -0.007(3) 0.011(3)
O9 0.028(3) 0.034(3) 0.027(3) -0.013(3) 0.002(3) -0.006(3)
O10 0.039(4) 0.041(3) 0.026(4) -0.011(3) 0.007(3) -0.013(3)
C1 0.027(5) 0.043(5) 0.030(5) -0.006(4) 0.004(4) -0.007(4)
C2 0.020(4) 0.048(5) 0.039(6) -0.004(4) 0.003(4) 0.000(4)
C3 0.023(4) 0.032(4) 0.024(5) -0.007(4) 0.001(3) -0.008(4)
C4 0.016(4) 0.029(4) 0.034(5) -0.010(4) 0.005(4) -0.003(3)
C5 0.016(4) 0.027(4) 0.031(5) -0.007(4) -0.003(3) -0.004(3)
C6 0.033(5) 0.023(4) 0.017(4) -0.005(3) -0.003(4) -0.006(3)
C7 0.024(4) 0.025(4) 0.037(6) -0.011(4) 0.005(4) 0.000(4)
C8 0.023(4) 0.023(4) 0.031(5) 0.000(4) -0.006(4) -0.005(3)
C9 0.021(4) 0.028(4) 0.033(5) -0.001(4) 0.001(4) -0.002(3)
C10 0.027(4) 0.024(4) 0.027(5) 0.004(3) 0.000(4) -0.007(3)
C11 0.029(5) 0.024(4) 0.026(5) -0.003(3) -0.004(4) -0.006(4)
C12 0.018(4) 0.042(5) 0.061(7) -0.017(5) 0.001(4) -0.004(4)
C13 0.048(6) 0.036(5) 0.045(7) -0.014(5) 0.002(5) -0.005(5)
C14 0.021(4) 0.024(4) 0.033(5) -0.003(4) 0.004(4) -0.006(3)
C15 0.031(5) 0.032(4) 0.020(5) 0.002(4) 0.000(4) -0.011(4)
C16 0.042(5) 0.027(4) 0.024(5) -0.001(4) 0.000(4) -0.013(4)
C17 0.040(6) 0.046(5) 0.040(6) -0.023(5) 0.011(5) -0.008(5)
C18 0.065(7) 0.038(5) 0.043(7) -0.018(5) 0.015(5) -0.014(5)
C19 0.030(5) 0.027(4) 0.023(5) -0.003(3) 0.006(4) 0.001(4)
C20 0.035(5) 0.038(5) 0.024(5) 0.004(4) -0.010(4) -0.014(4)
C21 0.027(4) 0.032(4) 0.029(5) 0.003(4) -0.010(4) -0.010(4)
C22 0.026(4) 0.020(4) 0.029(5) -0.003(3) -0.011(4) -0.004(3)
C23 0.053(7) 0.036(5) 0.086(10) -0.015(6) 0.011(6) -0.009(5)
C24 0.049(7) 0.045(6) 0.085(10) 0.000(6) -0.011(6) -0.001(5)
C25 0.017(4) 0.035(4) 0.024(5) -0.001(4) -0.005(3) -0.002(3)
C26 0.020(4) 0.030(4) 0.022(5) -0.005(3) -0.006(3) -0.005(3)
C27 0.023(4) 0.028(4) 0.026(5) -0.002(4) -0.007(4) -0.003(3)
C28 0.066(7) 0.038(5) 0.040(7) -0.009(5) 0.017(5) -0.008(5)
C29 0.056(7) 0.048(6) 0.041(7) -0.011(5) 0.011(5) -0.010(5)
C30 0.031(5) 0.039(5) 0.019(5) -0.001(4) -0.003(4) -0.014(4)
C31 0.019(4) 0.025(4) 0.024(5) -0.003(3) -0.002(3) -0.005(3)
C32 0.021(4) 0.022(4) 0.020(4) 0.000(3) -0.002(3) -0.006(3)
C33 0.024(4) 0.022(4) 0.022(5) -0.005(3) 0.004(3) -0.001(3)
C34 0.032(5) 0.035(5) 0.026(5) -0.016(4) 0.001(4) 0.012(4)
C35 0.057(7) 0.054(6) 0.042(7) -0.012(5) 0.012(5) -0.005(5)
C36 0.028(4) 0.027(4) 0.025(5) -0.006(4) -0.005(4) -0.007(4)
C37 0.015(4) 0.025(4) 0.022(5) 0.000(3) -0.004(3) -0.003(3)
C38 0.028(4) 0.023(4) 0.026(5) -0.007(3) -0.001(4) -0.001(3)
C39 0.045(6) 0.054(6) 0.044(7) -0.030(5) -0.019(5) 0.013(5)
C40 0.065(7) 0.042(6) 0.057(8) -0.019(5) -0.002(6) -0.009(5)
C41 0.024(4) 0.029(4) 0.020(5) -0.008(3) -0.006(3) 0.001(3)
C42 0.020(4) 0.027(4) 0.025(5) -0.001(3) 0.000(3) 0.001(3)
C43 0.022(4) 0.025(4) 0.021(5) -0.002(3) -0.008(3) 0.000(3)
C44 0.019(4) 0.027(4) 0.024(5) -0.006(3) -0.006(3) 0.004(3)
C45 0.029(5) 0.034(5) 0.039(6) -0.009(4) -0.014(4) 0.001(4)
C46 0.043(6) 0.064(6) 0.019(5) -0.016(5) -0.004(4) -0.007(5)
C47 0.024(4) 0.029(4) 0.021(5) -0.010(3) -0.008(3) 0.000(3)
C48 0.025(4) 0.025(4) 0.024(5) -0.005(3) -0.010(4) -0.002(3)
C49 0.026(4) 0.023(4) 0.025(5) -0.006(3) -0.003(4) 0.004(3)
C50 0.056(6) 0.051(6) 0.024(5) -0.014(4) -0.003(5) -0.022(5)
C51 0.058(7) 0.063(7) 0.036(6) -0.012(5) -0.004(5) -0.025(6)
C52 0.026(4) 0.032(4) 0.021(5) -0.005(4) -0.007(4) -0.002(4)
C53 0.028(5) 0.036(5) 0.023(5) -0.007(4) 0.000(4) -0.007(4)
C54 0.142(9) 0.050(5) 0.068(6) -0.029(5) -0.016(6) 0.015(6)
C55 0.108(9) 0.135(9) 0.094(7) -0.066(7) 0.000(7) -0.014(7)
C59 0.049(8) 0.050(7) 0.068(7) 0.021(6) -0.008(6) -0.012(6)
C60 0.055(9) 0.063(8) 0.070(7) 0.021(6) -0.007(7) -0.019(6)
C61 0.050(8) 0.065(7) 0.064(8) 0.011(6) -0.025(7) -0.017(6)
C62 0.063(12) 0.068(10) 0.071(8) 0.011(7) -0.019(7) -0.015(8)
N1 0.049(7) 0.056(7) 0.066(7) 0.013(6) -0.016(6) -0.022(6)
C58 0.058(10) 0.066(9) 0.070(9) 0.011(7) -0.014(8) -0.017(7)
C74 0.078(11) 0.084(9) 0.082(8) -0.004(7) -0.006(7) -0.029(7)
C66 0.094(10) 0.084(8) 0.093(9) 0.005(7) 0.000(8) -0.023(7)
C68 0.117(12) 0.104(10) 0.107(9) -0.010(7) -0.003(8) -0.031(8)
C65 0.099(11) 0.104(9) 0.098(9) -0.011(7) 0.004(8) -0.052(7)
C67 0.113(12) 0.127(10) 0.107(10) -0.021(8) -0.016(9) -0.029(8)
C73 0.102(11) 0.114(10) 0.089(8) -0.008(7) -0.018(8) -0.027(8)
C63 0.074(10) 0.083(8) 0.085(9) 0.006(7) -0.006(8) -0.035(7)
N2 0.055(8) 0.060(7) 0.061(7) 0.019(6) -0.015(6) -0.014(6)
C71 0.034(11) 0.059(12) 0.062(8) 0.013(9) -0.021(8) -0.006(10)
C56 0.058(12) 0.085(12) 0.077(11) 0.001(10) -0.020(10) -0.011(10)
C72 0.054(13) 0.081(12) 0.101(16) 0.046(11) -0.035(12) -0.014(9)
C64 0.105(12) 0.096(9) 0.104(10) -0.011(8) -0.016(9) -0.032(8)
Br8A 0.0354(19) 0.087(11) 0.031(3) -0.019(5) 0.0010(17) 0.009(4)

loop_
_atom_type_symbol
_atom_type_description
_atom_type_scat_dispersion_real
_atom_type_scat_dispersion_imag
_atom_type_scat_source
C C 0.0030 0.0020 'International Tables Vol C Tables 4.2.6.8 and 6.1.1.4'
H H 0.0000 0.0000 'International Tables Vol C Tables 4.2.6.8 and 6.1.1.4'
Br Br -0.2900 2.4600 'International Tables Vol C Tables 4.2.6.8 and 6.1.1.4'
I I -0.4740 1.8120 'International Tables Vol C Tables 4.2.6.8 and 6.1.1.4'
N N 0.0061 0.0033 'International Tables Vol C Tables 4.2.6.8 and 6.1.1.4'
O O 0.0110 0.0060 'International Tables Vol C Tables 4.2.6.8 and 6.1.1.4'

loop_
_geom_angle_atom_site_label_1
_geom_angle_atom_site_label_2
_geom_angle_atom_site_label_3
_geom_angle
C3 O1 C2 117.0(7)
C54 O2 C6 116.8(8)
C11 O3 C12 117.7(6)
C16 O4 C17 119.0(7)
C22 O5 C23 117.9(6)
C27 O6 C28 117.7(7)
C33 O7 C34 116.6(6)
C38 O8 C39 117.9(7)
C44 O9 C45 117.6(6)
C49 O10 C50 117.7(6)
Br1 C1 H1A 109.1
Br1 C1 H1B 109.1
H1A C1 H1B 107.8
C2 C1 Br1 112.6(6)
C2 C1 H1A 109.1
C2 C1 H1B 109.1
O1 C2 C1 106.7(7)
O1 C2 H2A 110.4
O1 C2 H2B 110.4
C1 C2 H2A 110.4
C1 C2 H2B 110.4
H2A C2 H2B 108.6
O1 C3 C4 123.7(7)
O1 C3 C8 116.6(8)
C8 C3 C4 119.7(8)
C3 C4 H4 119.0
C5 C4 C3 121.9(7)
C5 C4 H4 119.0
C4 C5 C6 117.4(8)
C4 C5 C53 121.3(7)
C6 C5 C53 121.3(7)
O2 C6 C5 116.3(7)
C7 C6 O2 122.3(7)
C7 C6 C5 121.4(8)
C6 C7 H7 119.4
C6 C7 C8 121.1(7)
C8 C7 H7 119.4
C3 C8 C9 120.7(8)
C7 C8 C3 118.4(8)
C7 C8 C9 120.9(7)
C8 C9 H9A 109.2
C8 C9 H9B 109.2
H9A C9 H9B 107.9
C10 C9 C8 111.9(7)
C10 C9 H9A 109.2
C10 C9 H9B 109.2
C11 C10 C9 121.4(7)
C11 C10 C19 117.4(7)
C19 C10 C9 121.2(7)
O3 C11 C10 115.4(7)
O3 C11 C14 123.7(7)
C10 C11 C14 120.9(7)
O3 C12 H12A 110.3
O3 C12 H12B 110.3
O3 C12 C13 107.2(7)
H12A C12 H12B 108.5
C13 C12 H12A 110.3
C13 C12 H12B 110.3
Br2 C13 H13A 109.6
Br2 C13 H13B 109.6
C12 C13 Br2 110.3(7)
C12 C13 H13A 109.6
C12 C13 H13B 109.6
H13A C13 H13B 108.1
C11 C14 H14 119.4
C15 C14 C11 121.3(7)
C15 C14 H14 119.4
C14 C15 C16 117.8(7)
C14 C15 C20 120.3(8)
C16 C15 C20 121.8(7)
O4 C16 C15 115.8(7)
O4 C16 C19 123.8(8)
C19 C16 C15 120.4(7)
O4 C17 H17A 110.1
O4 C17 H17B 110.1
O4 C17 C18 108.2(8)
H17A C17 H17B 108.4
C18 C17 H17A 110.1
C18 C17 H17B 110.1
Br3 C18 H18A 109.2
Br3 C18 H18B 109.2
C17 C18 Br3 111.8(7)
C17 C18 H18A 109.2
C17 C18 H18B 109.2
H18A C18 H18B 107.9
C10 C19 C16 122.1(8)
C10 C19 H19 119.0
C16 C19 H19 119.0
C15 C20 H20A 109.3
C15 C20 H20B 109.3
C15 C20 C21 111.4(7)
H20A C20 H20B 108.0
C21 C20 H20A 109.3
C21 C20 H20B 109.3
C22 C21 C20 123.2(7)
C22 C21 C30 116.2(7)
C30 C21 C20 120.6(8)
O5 C22 C21 115.9(7)
C25 C22 O5 122.1(8)
C25 C22 C21 122.0(7)
O5 C23 H23A 109.7
O5 C23 H23B 109.7
O5 C23 C24 109.8(9)
H23A C23 H23B 108.2
C24 C23 H23A 109.7
C24 C23 H23B 109.7
Br4 C24 H24A 110.9
Br4 C24 H24B 110.9
Br4A C24 H24C 112.5
Br4A C24 H24D 112.5
C23 C24 Br4 104.2(8)
C23 C24 Br4A 96.4(8)
C23 C24 H24A 110.9
C23 C24 H24B 110.9
C23 C24 H24C 112.5
C23 C24 H24D 112.5
H24A C24 H24B 108.9
H24C C24 H24D 110.0
C22 C25 H25 119.4
C26 C25 C22 121.1(8)
C26 C25 H25 119.4
C25 C26 C27 117.5(7)
C25 C26 C31 122.0(7)
C27 C26 C31 120.6(7)
O6 C27 C26 115.6(7)
C30 C27 O6 122.6(8)
C30 C27 C26 121.8(7)
O6 C28 H28A 109.9
O6 C28 H28B 109.9
O6 C28 C29 108.9(8)
H28A C28 H28B 108.3
C29 C28 H28A 109.9
C29 C28 H28B 109.9
Br5 C29 H29A 109.0
Br5 C29 H29B 109.0
C28 C29 Br5 112.8(7)
C28 C29 H29A 109.0
C28 C29 H29B 109.0
H29A C29 H29B 107.8
C21 C30 H30 119.3
C27 C30 C21 121.4(8)
C27 C30 H30 119.3
C26 C31 H31A 108.6
C26 C31 H31B 108.6
H31A C31 H31B 107.6
C32 C31 C26 114.6(6)
C32 C31 H31A 108.6
C32 C31 H31B 108.6
C33 C32 C31 121.4(7)
C33 C32 C41 117.8(7)
C41 C32 C31 120.8(7)
O7 C33 C32 115.5(7)
C36 C33 O7 122.7(7)
C36 C33 C32 121.7(7)
O7 C34 H34A 109.7
O7 C34 H34B 109.7
H34A C34 H34B 108.2
C35 C34 O7 109.9(8)
C35 C34 H34A 109.7
C35 C34 H34B 109.7
Br6 C35 H35A 109.5
Br6 C35 H35B 109.5
Br6A C35 H35C 99.3
Br6A C35 H35D 99.3
C34 C35 Br6 110.8(7)
C34 C35 Br6A 149.5(10)
C34 C35 H35A 109.5
C34 C35 H35B 109.5
C34 C35 H35C 99.3
C34 C35 H35D 99.3
H35A C35 H35B 108.1
H35C C35 H35D 104.0
C33 C36 H36 119.8
C33 C36 C37 120.4(7)
C37 C36 H36 119.8
C36 C37 C42 120.2(7)
C38 C37 C36 117.9(7)
C38 C37 C42 121.8(7)
C37 C38 O8 115.7(7)
C41 C38 O8 122.7(7)
C41 C38 C37 121.6(7)
O8 C39 H39A 109.6
O8 C39 H39B 109.6
O8 C39 C40 110.4(8)
H39A C39 H39B 108.1
C40 C39 H39A 109.6
C40 C39 H39B 109.6
Br7 C40 H40A 109.7
Br7 C40 H40B 109.7
Br7A C40 H40C 104.6
Br7A C40 H40D 104.6
C39 C40 Br7 110.0(8)
C39 C40 Br7A 130.5(8)
C39 C40 H40A 109.7
C39 C40 H40B 109.7
C39 C40 H40C 104.6
C39 C40 H40D 104.6
H40A C40 H40B 108.2
H40C C40 H40D 105.7
C32 C41 H41 119.7
C38 C41 C32 120.5(7)
C38 C41 H41 119.7
C37 C42 H42A 109.5
C37 C42 H42B 109.5
C37 C42 C43 110.8(6)
H42A C42 H42B 108.1
C43 C42 H42A 109.5
C43 C42 H42B 109.5
C44 C43 C42 121.4(7)
C44 C43 C52 118.7(7)
C52 C43 C42 119.6(7)
O9 C44 C43 115.5(7)
O9 C44 C47 124.2(7)
C43 C44 C47 120.3(7)
O9 C45 H45A 110.3
O9 C45 H45B 110.3
O9 C45 C46 106.9(7)
H45A C45 H45B 108.6
C46 C45 H45A 110.3
C46 C45 H45B 110.3
Br8 C46 H46A 108.7
Br8 C46 H46B 108.7
C45 C46 Br8 114.0(7)
C45 C46 H46A 108.7
C45 C46 H46B 108.7
C45 C46 H46C 110.3
C45 C46 H46D 110.3
C45 C46 Br8A 107.3(10)
H46A C46 H46B 107.6
H46C C46 H46D 108.5
Br8A C46 H46C 110.3
Br8A C46 H46D 110.3
C44 C47 H47 119.4
C48 C47 C44 121.2(7)
C48 C47 H47 119.4
C47 C48 C49 118.4(7)
C47 C48 C53 120.7(7)
C49 C48 C53 120.9(7)
O10 C49 C48 116.1(7)
O10 C49 C52 123.3(7)
C48 C49 C52 120.6(8)
O10 C50 H50A 110.2
O10 C50 H50B 110.2
O10 C50 C51 107.8(8)
H50A C50 H50B 108.5
C51 C50 H50A 110.2
C51 C50 H50B 110.2
Br9 C51 H51A 109.4
Br9 C51 H51B 109.4
C50 C51 Br9 111.3(8)
C50 C51 H51A 109.4
C50 C51 H51B 109.4
H51A C51 H51B 108.0
C43 C52 C49 120.8(7)
C43 C52 H52 119.6
C49 C52 H52 119.6
C5 C53 H53A 109.2
C5 C53 H53B 109.2
C48 C53 C5 112.2(7)
C48 C53 H53A 109.2
C48 C53 H53B 109.2
H53A C53 H53B 107.9
O2 C54 H54A 107.6
O2 C54 H54B 107.6
O2 C54 C55 118.7(13)
H54A C54 H54B 107.1
C55 C54 H54A 107.6
C55 C54 H54B 107.6
Br C55 H55C 104.6
Br C55 H55D 104.6
Br10 C55 H55A 111.1
Br10 C55 H55B 111.1
C54 C55 Br 130.6(12)
C54 C55 Br10 103.3(11)
C54 C55 H55A 111.1
C54 C55 H55B 111.1
C54 C55 H55C 104.6
C54 C55 H55D 104.6
H55A C55 H55B 109.1
H55C C55 H55D 105.7
C60 C59 H59 120.0
C60 C59 C58 120.0
C58 C59 H59 120.0
C59 C60 C61 120.0
C59 C60 C63 129.1(14)
C61 C60 C63 110.9(14)
C60 C61 H61 120.0
C62 C61 C60 120.0
C62 C61 H61 120.0
C61 C62 H62 120.0
C61 C62 N1 120.0
N1 C62 H62 120.0
C62 N1 C58 120.0
C62 N1 C56 120.7(14)
C58 N1 C56 119.3(14)
C59 C58 H58 120.0
N1 C58 C59 120.0
N1 C58 H58 120.0
C66 C74 C73 120.0
N2 C74 C66 126.2(17)
N2 C74 C73 113.7(17)
C74 C66 H66 120.0
C68 C66 C74 120.0
C68 C66 H66 120.0
C66 C68 H68 120.0
C65 C68 C66 120.0
C65 C68 H68 120.0
C68 C65 C67 120.0
C68 C65 C64 121.9(8)
C67 C65 C64 118.1(8)
C65 C67 H67 120.0
C65 C67 C73 120.0
C73 C67 H67 120.0
C74 C73 H73 120.0
C67 C73 C74 120.0
C67 C73 H73 120.0
C60 C63 H63 117.2
C64 C63 C60 126(2)
C64 C63 H63 117.2
C74 N2 C71 128(2)
C74 N2 C72 123(2)
C72 N2 C71 107(2)
N2 C71 H71A 109.5
N2 C71 H71B 109.5
N2 C71 H71C 109.5
H71A C71 H71B 109.5
H71A C71 H71C 109.5
H71B C71 H71C 109.5
N1 C56 H56A 109.5
N1 C56 H56B 109.5
N1 C56 H56C 109.5
H56A C56 H56B 109.5
H56A C56 H56C 109.5
H56B C56 H56C 109.5
N2 C72 H72A 109.5
N2 C72 H72B 109.5
N2 C72 H72C 109.5
H72A C72 H72B 109.5
H72A C72 H72C 109.5
H72B C72 H72C 109.5
C65 C64 H64 114.4
C63 C64 C65 131.1(17)
C63 C64 H64 114.4

loop_
_geom_bond_atom_site_label_1
_geom_bond_atom_site_label_2
_geom_bond_distance
_geom_bond_site_symmetry_2
I1 I1 3.225(5) 2_567
Br C55 1.703(14) .
Br1 C1 1.965(9) .
Br2 C13 1.983(11) .
Br3 C18 1.952(12) .
Br4 C24 2.056(13) .
Br4A C24 2.087(13) .
Br5 C29 1.951(10) .
Br6 C35 2.023(11) .
Br6A C35 1.609(13) .
Br7 C40 2.016(11) .
Br7A C40 1.620(11) .
Br8 C46 1.937(14) .
Br9 C51 1.945(11) .
Br10 C55 2.177(15) .
O1 C2 1.434(10) .
O1 C3 1.380(10) .
O2 C6 1.380(10) .
O2 C54 1.351(12) .
O3 C11 1.383(9) .
O3 C12 1.419(10) .
O4 C16 1.370(10) .
O4 C17 1.423(10) .
O5 C22 1.395(9) .
O5 C23 1.401(12) .
O6 C27 1.388(9) .
O6 C28 1.403(11) .
O7 C33 1.388(9) .
O7 C34 1.431(10) .
O8 C38 1.391(9) .
O8 C39 1.412(10) .
O9 C44 1.379(10) .
O9 C45 1.419(10) .
O10 C49 1.383(10) .
O10 C50 1.419(10) .
C1 H1A 0.9900 .
C1 H1B 0.9900 .
C1 C2 1.497(13) .
C2 H2A 0.9900 .
C2 H2B 0.9900 .
C3 C4 1.397(12) .
C3 C8 1.393(11) .
C4 H4 0.9500 .
C4 C5 1.373(11) .
C5 C6 1.407(11) .
C5 C53 1.524(12) .
C6 C7 1.362(12) .
C7 H7 0.9500 .
C7 C8 1.391(12) .
C8 C9 1.525(12) .
C9 H9A 0.9900 .
C9 H9B 0.9900 .
C9 C10 1.518(11) .
C10 C11 1.386(11) .
C10 C19 1.387(11) .
C11 C14 1.396(11) .
C12 H12A 0.9900 .
C12 H12B 0.9900 .
C12 C13 1.503(12) .
C13 H13A 0.9900 .
C13 H13B 0.9900 .
C14 H14 0.9500 .
C14 C15 1.388(11) .
C15 C16 1.392(12) .
C15 C20 1.502(11) .
C16 C19 1.388(12) .
C17 H17A 0.9900 .
C17 H17B 0.9900 .
C17 C18 1.494(13) .
C18 H18A 0.9900 .
C18 H18B 0.9900 .
C19 H19 0.9500 .
C20 H20A 0.9900 .
C20 H20B 0.9900 .
C20 C21 1.505(12) .
C21 C22 1.396(12) .
C21 C30 1.415(12) .
C22 C25 1.392(11) .
C23 H23A 0.9900 .
C23 H23B 0.9900 .
C23 C24 1.482(14) .
C24 H24A 0.9900 .
C24 H24B 0.9900 .
C24 H24C 0.9900 .
C24 H24D 0.9900 .
C25 H25 0.9500 .
C25 C26 1.387(11) .
C26 C27 1.393(11) .
C26 C31 1.514(11) .
C27 C30 1.377(12) .
C28 H28A 0.9900 .
C28 H28B 0.9900 .
C28 C29 1.493(13) .
C29 H29A 0.9900 .
C29 H29B 0.9900 .
C30 H30 0.9500 .
C31 H31A 0.9900 .
C31 H31B 0.9900 .
C31 C32 1.508(11) .
C32 C33 1.391(11) .
C32 C41 1.395(10) .
C33 C36 1.384(11) .
C34 H34A 0.9900 .
C34 H34B 0.9900 .
C34 C35 1.416(12) .
C35 H35A 0.9900 .
C35 H35B 0.9900 .
C35 H35C 0.9900 .
C35 H35D 0.9900 .
C36 H36 0.9500 .
C36 C37 1.398(11) .
C37 C38 1.388(11) .
C37 C42 1.503(11) .
C38 C41 1.386(11) .
C39 H39A 0.9900 .
C39 H39B 0.9900 .
C39 C40 1.473(13) .
C40 H40A 0.9900 .
C40 H40B 0.9900 .
C40 H40C 0.9900 .
C40 H40D 0.9900 .
C41 H41 0.9500 .
C42 H42A 0.9900 .
C42 H42B 0.9900 .
C42 C43 1.518(11) .
C43 C44 1.386(11) .
C43 C52 1.389(11) .
C44 C47 1.389(11) .
C45 H45A 0.9900 .
C45 H45B 0.9900 .
C45 C46 1.510(13) .
C46 H46A 0.9900 .
C46 H46B 0.9900 .
C46 H46C 0.9900 .
C46 H46D 0.9900 .
C46 Br8A 1.997(15) .
C47 H47 0.9500 .
C47 C48 1.388(11) .
C48 C49 1.388(11) .
C48 C53 1.513(11) .
C49 C52 1.390(11) .
C50 H50A 0.9900 .
C50 H50B 0.9900 .
C50 C51 1.500(14) .
C51 H51A 0.9900 .
C51 H51B 0.9900 .
C52 H52 0.9500 .
C53 H53A 0.9900 .
C53 H53B 0.9900 .
C54 H54A 0.9900 .
C54 H54B 0.9900 .
C54 C55 1.395(14) .
C55 H55A 0.9900 .
C55 H55B 0.9900 .
C55 H55C 0.9900 .
C55 H55D 0.9900 .
C59 H59 0.9500 .
C59 C60 1.3900 .
C59 C58 1.3900 .
C60 C61 1.3900 .
C60 C63 1.474(16) .
C61 H61 0.9500 .
C61 C62 1.3900 .
C62 H62 0.9500 .
C62 N1 1.3900 .
N1 C58 1.3900 .
N1 C56 1.52(3) .
C58 H58 0.9500 .
C74 C66 1.3900 .
C74 C73 1.3900 .
C74 N2 1.33(3) .
C66 H66 0.9500 .
C66 C68 1.3900 .
C68 H68 0.9500 .
C68 C65 1.3900 .
C65 C67 1.3900 .
C65 C64 1.397(15) .
C67 H67 0.9500 .
C67 C73 1.3900 .
C73 H73 0.9500 .
C63 H63 0.9500 .
C63 C64 1.318(16) .
N2 C71 1.48(3) .
N2 C72 1.40(3) .
C71 H71A 0.9800 .
C71 H71B 0.9800 .
C71 H71C 0.9800 .
C56 H56A 0.9800 .
C56 H56B 0.9800 .
C56 H56C 0.9800 .
C72 H72A 0.9800 .
C72 H72B 0.9800 .
C72 H72C 0.9800 .
C64 H64 0.9500 .

loop_
_geom_torsion_atom_site_label_1
_geom_torsion_atom_site_label_2
_geom_torsion_atom_site_label_3
_geom_torsion_atom_site_label_4
_geom_torsion
Br1 C1 C2 O1 62.0(8)
O1 C3 C4 C5 -179.8(7)
O1 C3 C8 C7 178.9(7)
O1 C3 C8 C9 -0.9(10)
O2 C6 C7 C8 179.9(7)
O2 C54 C55 Br -44(3)
O2 C54 C55 Br10 -63.1(17)
O3 C11 C14 C15 176.1(8)
O3 C12 C13 Br2 68.4(9)
O4 C16 C19 C10 179.5(8)
O4 C17 C18 Br3 -62.9(9)
O5 C22 C25 C26 178.2(7)
O5 C23 C24 Br4 83.1(11)
O5 C23 C24 Br4A -79.9(10)
O6 C27 C30 C21 178.6(7)
O6 C28 C29 Br5 -60.6(11)
O7 C33 C36 C37 -179.7(7)
O7 C34 C35 Br6 68.8(9)
O7 C34 C35 Br6A 26(2)
O8 C38 C41 C32 -179.4(7)
O8 C39 C40 Br7 67.8(11)
O8 C39 C40 Br7A 16.1(17)
O9 C44 C47 C48 177.2(7)
O9 C45 C46 Br8 61.6(9)
O9 C45 C46 Br8A 73.0(14)
O10 C49 C52 C43 -179.2(8)
O10 C50 C51 Br9 -62.9(9)
C2 O1 C3 C4 21.8(11)
C2 O1 C3 C8 -158.1(7)
C3 O1 C2 C1 171.0(7)
C3 C4 C5 C6 1.3(11)
C3 C4 C5 C53 -177.8(7)
C3 C8 C9 C10 -100.3(9)
C4 C3 C8 C7 -0.9(11)
C4 C3 C8 C9 179.2(7)
C4 C5 C6 O2 179.2(6)
C4 C5 C6 C7 -1.9(11)
C4 C5 C53 C48 103.3(8)
C5 C6 C7 C8 1.2(12)
C6 O2 C54 C55 179.0(13)
C6 C5 C53 C48 -75.7(9)
C6 C7 C8 C3 0.3(12)
C6 C7 C8 C9 -179.8(7)
C7 C8 C9 C10 79.9(9)
C8 C3 C4 C5 0.1(11)
C8 C9 C10 C11 -103.2(9)
C8 C9 C10 C19 74.4(10)
C9 C10 C11 O3 0.3(12)
C9 C10 C11 C14 177.8(8)
C9 C10 C19 C16 -177.7(8)
C10 C11 C14 C15 -1.3(13)
C11 O3 C12 C13 177.7(8)
C11 C10 C19 C16 0.0(13)
C11 C14 C15 C16 2.2(13)
C11 C14 C15 C20 -174.9(8)
C12 O3 C11 C10 -174.8(8)
C12 O3 C11 C14 7.8(12)
C14 C15 C16 O4 179.3(8)
C14 C15 C16 C19 -2.1(13)
C14 C15 C20 C21 95.0(10)
C15 C16 C19 C10 1.0(13)
C15 C20 C21 C22 -85.5(10)
C15 C20 C21 C30 90.6(9)
C16 O4 C17 C18 171.8(8)
C16 C15 C20 C21 -82.1(10)
C17 O4 C16 C15 -174.3(8)
C17 O4 C16 C19 7.1(13)
C19 C10 C11 O3 -177.5(7)
C19 C10 C11 C14 0.1(12)
C20 C15 C16 O4 -3.6(12)
C20 C15 C16 C19 175.0(8)
C20 C21 C22 O5 -2.6(11)
C20 C21 C22 C25 175.7(8)
C20 C21 C30 C27 -175.5(8)
C21 C22 C25 C26 0.0(12)
C22 O5 C23 C24 166.2(9)
C22 C21 C30 C27 0.9(12)
C22 C25 C26 C27 0.2(11)
C22 C25 C26 C31 -179.0(7)
C23 O5 C22 C21 -143.4(9)
C23 O5 C22 C25 38.3(12)
C25 C26 C27 O6 -179.2(7)
C25 C26 C27 C30 0.1(12)
C25 C26 C31 C32 94.7(9)
C26 C27 C30 C21 -0.7(12)
C26 C31 C32 C33 -91.6(9)
C26 C31 C32 C41 88.5(9)
C27 O6 C28 C29 -174.8(8)
C27 C26 C31 C32 -84.5(9)
C28 O6 C27 C26 -177.4(8)
C28 O6 C27 C30 3.3(12)
C30 C21 C22 O5 -178.9(7)
C30 C21 C22 C25 -0.6(12)
C31 C26 C27 O6 0.1(11)
C31 C26 C27 C30 179.4(7)
C31 C32 C33 O7 -1.6(11)
C31 C32 C33 C36 179.7(7)
C31 C32 C41 C38 -179.2(7)
C32 C33 C36 C37 -1.1(12)
C33 O7 C34 C35 169.7(7)
C33 C32 C41 C38 0.8(12)
C33 C36 C37 C38 1.9(11)
C33 C36 C37 C42 -174.6(7)
C34 O7 C33 C32 -174.6(7)
C34 O7 C33 C36 4.2(11)
C36 C37 C38 O8 178.1(7)
C36 C37 C38 C41 -1.4(12)
C36 C37 C42 C43 84.7(9)
C37 C38 C41 C32 0.1(12)
C37 C42 C43 C44 -102.3(9)
C37 C42 C43 C52 71.9(9)
C38 O8 C39 C40 156.9(8)
C38 C37 C42 C43 -91.6(9)
C39 O8 C38 C37 -166.4(8)
C39 O8 C38 C41 13.0(12)
C41 C32 C33 O7 178.4(7)
C41 C32 C33 C36 -0.3(12)
C42 C37 C38 O8 -5.5(11)
C42 C37 C38 C41 175.0(7)
C42 C43 C44 O9 -3.1(11)
C42 C43 C44 C47 177.6(7)
C42 C43 C52 C49 -176.5(7)
C43 C44 C47 C48 -3.5(12)
C44 O9 C45 C46 176.8(7)
C44 C43 C52 C49 -2.2(12)
C44 C47 C48 C49 2.4(12)
C44 C47 C48 C53 -178.2(7)
C45 O9 C44 C43 -174.9(7)
C45 O9 C44 C47 4.4(11)
C47 C48 C49 O10 179.1(7)
C47 C48 C49 C52 -1.2(12)
C47 C48 C53 C5 107.4(9)
C48 C49 C52 C43 1.2(12)
C49 O10 C50 C51 -164.2(8)
C49 C48 C53 C5 -73.2(9)
C50 O10 C49 C48 164.3(8)
C50 O10 C49 C52 -15.4(12)
C52 C43 C44 O9 -177.3(7)
C52 C43 C44 C47 3.3(12)
C53 C5 C6 O2 -1.7(10)
C53 C5 C6 C7 177.2(7)
C53 C48 C49 O10 -0.3(11)
C53 C48 C49 C52 179.4(7)
C54 O2 C6 C5 -139.0(10)
C54 O2 C6 C7 42.2(13)
C59 C60 C61 C62 0.0
C59 C60 C63 C64 6(4)
C60 C59 C58 N1 0.0
C60 C61 C62 N1 0.0
C60 C63 C64 C65 -179(2)
C61 C60 C63 C64 -173(3)
C61 C62 N1 C58 0.0
C61 C62 N1 C56 -178.3(17)
C62 N1 C58 C59 0.0
C58 C59 C60 C61 0.0
C58 C59 C60 C63 -179(2)
C74 C66 C68 C65 0.0
C66 C74 C73 C67 0.0
C66 C74 N2 C71 8(3)
C66 C74 N2 C72 172(2)
C66 C68 C65 C67 0.0
C66 C68 C65 C64 -178(2)
C68 C65 C67 C73 0.0
C68 C65 C64 C63 -7(5)
C65 C67 C73 C74 0.0
C67 C65 C64 C63 174(3)
C73 C74 C66 C68 0.0
C73 C74 N2 C71 -170.5(18)
C73 C74 N2 C72 -6(3)
C63 C60 C61 C62 179.2(17)
N2 C74 C66 C68 -178(3)
N2 C74 C73 C67 178(2)
C56 N1 C58 C59 178.3(17)
C64 C65 C67 C73 179(2)
